data_1505081
loop_
_publ_author_name
'Udachin, Konstantin A.'
'Ratcliffe, Christopher I.'
'Ripmeester, John A.'

_publ_section_title
;
 Structure, dynamics and ordering in structure i ether clathrate hydrates
 from single-crystal X-ray diffraction and 2H NMR spectroscopy.
;
_journal_issue 39
_journal_name_full 'The journal of physical chemistry. B'
_journal_page_first 11366
_journal_page_last 11372
_journal_paper_doi 10.1021/jp071342v
_journal_volume 111
_journal_year 2007
_chemical_formula_sum 'C2.28 H19.9 O8.81'
_chemical_formula_weight 188.41
_chemical_name_common 'Ehyleneoxide hydrate'
_chemical_name_systematic
; 
 ? 
;
_space_group_IT_number 223
_symmetry_cell_setting cubic
_symmetry_space_group_name_Hall '-P 4n 2 3'
_symmetry_space_group_name_H-M 'P m -3 n'
_atom_sites_solution_hydrogens geom
_atom_sites_solution_primary direct
_atom_sites_solution_secondary difmap
_audit_creation_method SHELXL-97
_cell_angle_alpha 90.00
_cell_angle_beta 90.00
_cell_angle_gamma 90.00
_cell_formula_units_Z 6
_cell_length_a 11.9454(19)
_cell_length_b 11.9454(19)
_cell_length_c 11.9454(19)
_cell_measurement_temperature 173(2)
_cell_volume 1704.5(5)
_computing_structure_refinement 'SHELXL-97 (Sheldrick, 1997)'
_computing_structure_solution 'SHELXS-97 (Sheldrick, 1990)'
_diffrn_ambient_temperature 173(2)
_diffrn_measured_fraction_theta_full 0.998
_diffrn_measured_fraction_theta_max 0.998
_diffrn_radiation_monochromator graphite
_diffrn_radiation_source 'fine-focus sealed tube'
_diffrn_radiation_type MoK\a
_diffrn_radiation_wavelength 0.71073
_diffrn_reflns_av_R_equivalents 0.0376
_diffrn_reflns_av_sigmaI/netI 0.0096
_diffrn_reflns_limit_h_max 16
_diffrn_reflns_limit_h_min -16
_diffrn_reflns_limit_k_max 16
_diffrn_reflns_limit_k_min -16
_diffrn_reflns_limit_l_max 16
_diffrn_reflns_limit_l_min -16
_diffrn_reflns_number 17717
_diffrn_reflns_theta_full 28.73
_diffrn_reflns_theta_max 28.73
_diffrn_reflns_theta_min 2.41
_exptl_absorpt_coefficient_mu 0.114
_exptl_absorpt_correction_T_max 0.9775
_exptl_absorpt_correction_T_min 0.9665
_exptl_absorpt_correction_type multi-scan
_exptl_absorpt_process_details sadabs
_exptl_crystal_density_diffrn 1.101
_exptl_crystal_density_method 'not measured'
_exptl_crystal_F_000 624
_exptl_crystal_size_max 0.30
_exptl_crystal_size_mid 0.20
_exptl_crystal_size_min 0.20
_refine_diff_density_max 0.065
_refine_diff_density_min -0.046
_refine_diff_density_rms 0.011
_refine_ls_extinction_method none
_refine_ls_goodness_of_fit_ref 0.580
_refine_ls_hydrogen_treatment mixed
_refine_ls_matrix_type full
_refine_ls_number_parameters 117
_refine_ls_number_reflns 428
_refine_ls_number_restraints 52
_refine_ls_restrained_S_all 0.545
_refine_ls_R_factor_all 0.0237
_refine_ls_R_factor_gt 0.0125
_refine_ls_shift/su_max 0.014
_refine_ls_shift/su_mean 0.001
_refine_ls_structure_factor_coef Fsqd
_refine_ls_weighting_details 'calc w=1/[\s^2^(Fo^2^)+(0.0620P)^2^+0.0000P] where P=(Fo^2^+2Fc^2^)/3'
_refine_ls_weighting_scheme calc
_refine_ls_wR_factor_gt 0.0349
_refine_ls_wR_factor_ref 0.0456
_reflns_number_gt 324
_reflns_number_total 428
_reflns_threshold_expression >2sigma(I)
_cod_data_source_file jp071342vsi20070215_051314.cif
_cod_data_source_block ku49
_cod_original_sg_symbol_H-M Pm-3n
_cod_original_formula_sum 'C2.28 H19.90 O8.81'
_cod_database_code 1505081

loop_
_symmetry_equiv_pos_as_xyz
'x, y, z'
'-x, -y, z'
'-x, y, -z'
'x, -y, -z'
'z, x, y'
'z, -x, -y'
'-z, -x, y'
'-z, x, -y'
'y, z, x'
'-y, z, -x'
'y, -z, -x'
'-y, -z, x'
'y+1/2, x+1/2, -z+1/2'
'-y+1/2, -x+1/2, -z+1/2'
'y+1/2, -x+1/2, z+1/2'
'-y+1/2, x+1/2, z+1/2'
'x+1/2, z+1/2, -y+1/2'
'-x+1/2, z+1/2, y+1/2'
'-x+1/2, -z+1/2, -y+1/2'
'x+1/2, -z+1/2, y+1/2'
'z+1/2, y+1/2, -x+1/2'
'z+1/2, -y+1/2, x+1/2'
'-z+1/2, y+1/2, x+1/2'
'-z+1/2, -y+1/2, -x+1/2'
'-x, -y, -z'
'x, y, -z'
'x, -y, z'
'-x, y, z'
'-z, -x, -y'
'-z, x, y'
'z, x, -y'
'z, -x, y'
'-y, -z, -x'
'y, -z, x'
'-y, z, x'
'y, z, -x'
'-y-1/2, -x-1/2, z-1/2'
'y-1/2, x-1/2, z-1/2'
'-y-1/2, x-1/2, -z-1/2'
'y-1/2, -x-1/2, -z-1/2'
'-x-1/2, -z-1/2, y-1/2'
'x-1/2, -z-1/2, -y-1/2'
'x-1/2, z-1/2, y-1/2'
'-x-1/2, z-1/2, -y-1/2'
'-z-1/2, -y-1/2, x-1/2'
'-z-1/2, y-1/2, -x-1/2'
'z-1/2, -y-1/2, -x-1/2'
'z-1/2, y-1/2, x-1/2'

loop_
_atom_site_label
_atom_site_type_symbol
_atom_site_fract_x
_atom_site_fract_y
_atom_site_fract_z
_atom_site_U_iso_or_equiv
_atom_site_adp_type
_atom_site_occupancy
_atom_site_symmetry_multiplicity
_atom_site_calc_flag
_atom_site_refinement_flags
_atom_site_disorder_assembly
_atom_site_disorder_group
O1 O 0.0000 0.307871(13) 0.117677(13) 0.03417(4) Uani 1 2 d S . .
O2 O 0.183843(9) -0.183843(9) 0.183843(9) 0.03480(5) Uani 1 3 d SD . .
O3 O 0.0000 0.5000 0.2500 0.03345(8) Uani 1 8 d S . .
O1A O 0.39892(19) -0.0197(2) 0.2557(2) 0.0746(10) Uani 0.06 1 d PD A -1
C1A C 0.5162(3) -0.0423(2) 0.2796(2) 0.0530(10) Uani 0.06 1 d PDU A -1
H1A1 H 0.5453 -0.0209 0.3543 0.064 Uiso 0.06 1 calc PR A -1
H1A2 H 0.5499 -0.1107 0.2472 0.064 Uiso 0.06 1 calc PR A -1
C2A C 0.4845(4) 0.0471(3) 0.2033(2) 0.0688(12) Uani 0.06 1 d PDU A -1
H2A1 H 0.4938 0.1252 0.2294 0.083 Uiso 0.06 1 calc PR A -1
H2A2 H 0.4984 0.0355 0.1224 0.083 Uiso 0.12 2 calc SPR A -1
O1B O 0.48821(16) 0.01391(17) 0.15371(12) 0.0616(5) Uani 0.07 1 d PD B -2
C1B C 0.52227(15) -0.05611(14) 0.2444(2) 0.0199(6) Uani 0.07 1 d PDU B -2
H1B1 H 0.5827 -0.1111 0.2303 0.024 Uiso 0.07 1 calc PR B -2
H1B2 H 0.4642 -0.0809 0.2981 0.024 Uiso 0.07 1 calc PR B -2
C2B C 0.5516(4) 0.0628(4) 0.2429(7) 0.0762(13) Uani 0.07 1 d PDU B -2
H2B1 H 0.5120 0.1131 0.2955 0.091 Uiso 0.07 1 calc PR B -2
H2B2 H 0.6305 0.0830 0.2278 0.091 Uiso 0.07 1 calc PR B -2
C1E C 0.0094(6) -0.0606(4) 0.0383(5) 0.0393(18) Uani 0.02 1 d PDU C -1
H1E1 H 0.0461 -0.1285 0.0080 0.047 Uiso 0.02 1 calc PR C -1
H1E2 H 0.0061 -0.0565 0.1210 0.047 Uiso 0.02 1 calc PR C -1
C2E C 0.0231(5) 0.0442(4) -0.0236(6) 0.0192(13) Uani 0.02 1 d PDU C -1
H2E1 H 0.0283 0.1145 0.0199 0.023 Uiso 0.02 1 calc PR C -1
H2E2 H 0.0682 0.0426 -0.0931 0.023 Uiso 0.02 1 calc PR C -1
O1E O -0.0818(3) -0.0143(7) -0.0235(6) 0.060(2) Uani 0.02 1 d PDU C -1
H11 H 0.0000 0.3141(4) 0.0544(5) 0.0476(17) Uiso 0.50 2 d SP . .
H22 H 0.2231(3) 0.2231(3) 0.2231(3) 0.0432(19) Uiso 0.50 3 d SP . .
H21 H 0.1302(3) 0.2202(3) 0.1631(3) 0.0456(11) Uiso 0.50 1 d P . .
H12 H 0.0539(3) 0.2722(3) 0.1356(3) 0.0392(11) Uiso 0.50 1 d P . .
H13 H 0.0000 0.3696(5) 0.1503(5) 0.0447(15) Uiso 0.50 2 d SP . .
H31 H 0.0000 0.4463(4) 0.2152(5) 0.0351(15) Uiso 0.50 2 d SP . .

loop_
_atom_site_aniso_label
_atom_site_aniso_U_11
_atom_site_aniso_U_22
_atom_site_aniso_U_33
_atom_site_aniso_U_23
_atom_site_aniso_U_13
_atom_site_aniso_U_12
O1 0.03450(7) 0.03427(8) 0.03375(8) -0.00055(7) 0.000 0.000
O2 0.03480(5) 0.03480(5) 0.03480(5) -0.00022(4) 0.00022(4) -0.00022(4)
O3 0.03277(9) 0.03277(9) 0.03483(15) 0.000 0.000 0.000
O1A 0.0746(13) 0.051(2) 0.0986(18) 0.0102(14) 0.0114(15) 0.0134(13)
C1A 0.048(2) 0.0638(15) 0.0473(13) 0.0124(10) 0.0097(15) -0.0034(16)
C2A 0.091(3) 0.0620(17) 0.0534(14) -0.0104(13) 0.033(2) 0.000(3)
O1B 0.0570(10) 0.0670(12) 0.0608(8) 0.0110(10) -0.0043(11) 0.047(4)
C1B 0.0185(14) 0.0182(8) 0.0229(7) -0.0025(8) 0.0019(8) 0.0070(8)
C2B 0.065(2) 0.083(3) 0.080(2) -0.015(2) 0.001(2) 0.0166(17)
C1E 0.038(3) 0.039(3) 0.041(3) -0.005(2) 0.004(3) 0.004(4)
C2E 0.019(2) 0.0191(17) 0.019(2) -0.0019(14) -0.0033(15) 0.0004(14)
O1E 0.048(3) 0.065(4) 0.068(6) 0.008(4) -0.018(3) -0.005(4)

loop_
_atom_type_symbol
_atom_type_description
_atom_type_scat_dispersion_real
_atom_type_scat_dispersion_imag
_atom_type_scat_source
C C 0.0033 0.0016 'International Tables Vol C Tables 4.2.6.8 and 6.1.1.4'
H H 0.0000 0.0000 'International Tables Vol C Tables 4.2.6.8 and 6.1.1.4'
O O 0.0106 0.0060 'International Tables Vol C Tables 4.2.6.8 and 6.1.1.4'

loop_
_geom_angle_atom_site_label_1
_geom_angle_atom_site_label_2
_geom_angle_atom_site_label_3
_geom_angle
C2A O1A C1A 60.3(2)
C2A C1A O1A 59.3(2)
O1A C2A C1A 60.4(2)
C1B O1B C2B 61.5(2)
O1B C1B C2B 59.4(3)
O1B C2B C1B 59.1(2)
O1E C1E C2E 59.5(4)
O1E C2E C1E 59.0(4)
C1E O1E C2E 61.5(4)

loop_
_geom_bond_atom_site_label_1
_geom_bond_atom_site_label_2
_geom_bond_distance
O1A C2A 1.440(5)
O1A C1A 1.455(4)
C1A C2A 1.454(4)
O1B C1B 1.428(3)
O1B C2B 1.431(7)
C1B C2B 1.462(4)
C1E O1E 1.427(8)
C1E C2E 1.463(7)
C2E O1E 1.435(7)
